data_7225022
loop_
_publ_author_name
'Adach, Anna'
'Daszkiewicz, Marek'
'Tyszka-Czochara, Ma\/lgorzata'

_publ_section_title
;
 A family of complexes with N scorpionate- type and other N-donor ligands
 obtained in situ from pyrazole derivative and zerovalent cobalt.
 Physicochemical and cytotoxicity studies.
;
_journal_name_full 'RSC Adv.'
_journal_paper_doi 10.1039/C6RA06439F
_journal_year 2016
_chemical_formula_moiety 'C23 H35 Br3 Cl Co N9 Zn'
_chemical_formula_sum 'C23 H35 Br3 Cl Co N9 Zn'
_chemical_formula_weight 837.08
_chemical_name_systematic
; 
 ? 
;
_space_group_IT_number 14
_symmetry_cell_setting monoclinic
_symmetry_space_group_name_Hall '-P 2ybc'
_symmetry_space_group_name_H-M 'P 1 21/c 1'
_atom_sites_solution_hydrogens refxyz
_atom_sites_solution_primary direct
_atom_sites_solution_secondary difmap
_audit_creation_method SHELXL-97
_audit_update_record
;
2015-10-30 deposited with the CCDC.
2016-04-26 downloaded from the CCDC.
;
_cell_angle_alpha 90.00
_cell_angle_beta 110.222(3)
_cell_angle_gamma 90.00
_cell_formula_units_Z 4
_cell_length_a 13.9778(4)
_cell_length_b 12.0741(3)
_cell_length_c 20.2696(6)
_cell_measurement_reflns_used 3622
_cell_measurement_temperature 295(2)
_cell_measurement_theta_max 26.02
_cell_measurement_theta_min 2.29
_cell_volume 3210.03(17)
_computing_cell_refinement 'CrysAlis 1.171.32.6'
_computing_data_collection 'CrysAlis 1.171.32.6'
_computing_data_reduction 'CrysAlis 1.171.32.6'
_computing_structure_refinement 'SHELXL-97 (Sheldrick, 1997)'
_computing_structure_solution 'SHELXS-97 (Sheldrick, 1997)'
_diffrn_ambient_temperature 295(2)
_diffrn_detector_area_resol_mean '1024x1024 with blocks 2x2, 33.133pixel/mm'
_diffrn_measured_fraction_theta_full 0.998
_diffrn_measured_fraction_theta_max 0.998
_diffrn_measurement_device_type 'KUMA KM-4 with area CCD detector'
_diffrn_measurement_method \w-scan
_diffrn_radiation_monochromator graphite
_diffrn_radiation_source 'fine-focus sealed tube'
_diffrn_radiation_type MoK\a
_diffrn_radiation_wavelength 0.71073
_diffrn_reflns_av_R_equivalents 0.0446
_diffrn_reflns_av_sigmaI/netI 0.0457
_diffrn_reflns_limit_h_max 17
_diffrn_reflns_limit_h_min -17
_diffrn_reflns_limit_k_max 14
_diffrn_reflns_limit_k_min -14
_diffrn_reflns_limit_l_max 25
_diffrn_reflns_limit_l_min -25
_diffrn_reflns_number 37176
_diffrn_reflns_theta_full 26.02
_diffrn_reflns_theta_max 26.02
_diffrn_reflns_theta_min 2.29
_exptl_absorpt_coefficient_mu 5.110
_exptl_absorpt_correction_T_max 0.426
_exptl_absorpt_correction_T_min 0.257
_exptl_absorpt_correction_type numerical
_exptl_absorpt_process_details 'CrysAlis 1.171.32.6'
_exptl_crystal_colour violet
_exptl_crystal_density_diffrn 1.732
_exptl_crystal_density_method 'not measured'
_exptl_crystal_description prism
_exptl_crystal_F_000 1660
_exptl_crystal_recrystallization_method 'Re-crystallisation from solvent: methanol/isopropanol (1:1)'
_exptl_crystal_size_max 0.32
_exptl_crystal_size_mid 0.29
_exptl_crystal_size_min 0.26
_refine_diff_density_max 1.540
_refine_diff_density_min -2.352
_refine_diff_density_rms 0.173
_refine_ls_extinction_method none
_refine_ls_goodness_of_fit_ref 1.029
_refine_ls_hydrogen_treatment mixed
_refine_ls_matrix_type full
_refine_ls_number_parameters 351
_refine_ls_number_reflns 6299
_refine_ls_number_restraints 0
_refine_ls_restrained_S_all 1.029
_refine_ls_R_factor_all 0.1181
_refine_ls_R_factor_gt 0.0760
_refine_ls_shift/su_max <0.001
_refine_ls_shift/su_mean <0.001
_refine_ls_structure_factor_coef Fsqd
_refine_ls_weighting_details 'calc w=1/[\s^2^(Fo^2^)+(0.1845P)^2^] where P=(Fo^2^+2Fc^2^)/3'
_refine_ls_weighting_scheme calc
_refine_ls_wR_factor_gt 0.2361
_refine_ls_wR_factor_ref 0.2777
_reflns_number_gt 3622
_reflns_number_total 6299
_reflns_threshold_expression >2sigma(I)
_cod_data_source_file c6ra06439f2.cif
_cod_data_source_block 20c-p
_cod_depositor_comments
;
The following automatic conversions were performed:

'_symmetry_cell_setting' value 'Monoclinic' changed to 'monoclinic'
according to
/usr/data/users/saulius/crontab/automatic-downloads/rss-feeds/RSC/lib/dictionaries/cif_core.dic
dictionary named 'cif_core.dic' version 2.4.2 from 2011-04-26.

Automatic conversion script
Id: cif_fix_values 4268 2015-11-12 08:31:59Z antanas 
;
_cod_original_cell_volume 3210.02(15)
_cod_original_sg_symbol_H-M 'P 1 2(1)/c 1'
_cod_database_code 7225022

loop_
_symmetry_equiv_pos_as_xyz
'x, y, z'
'-x, y+1/2, -z+1/2'
'-x, -y, -z'
'x, -y-1/2, z-1/2'

loop_
_atom_site_label
_atom_site_type_symbol
_atom_site_fract_x
_atom_site_fract_y
_atom_site_fract_z
_atom_site_U_iso_or_equiv
_atom_site_adp_type
_atom_site_occupancy
_atom_site_symmetry_multiplicity
_atom_site_calc_flag
_atom_site_refinement_flags
Co1 Co 0.35375(9) 0.26238(10) 0.06113(6) 0.0573(4) Uani 1 1 d .
Cl1 Cl 0.4711(3) 0.3937(3) 0.11511(17) 0.1117(12) Uani 1 1 d .
N1 N 0.2372(4) 0.1327(5) 0.0043(3) 0.0414(14) Uani 1 1 d .
N11 N 0.2769(5) 0.0785(6) 0.1209(3) 0.0564(18) Uani 1 1 d .
N12 N 0.3515(5) 0.1569(6) 0.1403(3) 0.0537(17) Uani 1 1 d .
C13 C 0.4170(7) 0.1225(12) 0.2027(5) 0.079(3) Uani 1 1 d .
C14 C 0.3819(11) 0.0223(10) 0.2209(5) 0.084(3) Uani 1 1 d .
H14 H 0.4130 -0.0189 0.2615 0.101 Uiso 1 1 calc R
C15 C 0.2958(10) -0.0027(8) 0.1693(5) 0.075(3) Uani 1 1 d .
C16 C 0.5058(10) 0.1864(13) 0.2440(6) 0.103(4) Uani 1 1 d .
H16A H 0.5267 0.2337 0.2134 0.154 Uiso 1 1 calc R
H16B H 0.5604 0.1370 0.2682 0.154 Uiso 1 1 calc R
H16C H 0.4887 0.2308 0.2776 0.154 Uiso 1 1 calc R
C17 C 0.2199(12) -0.0985(9) 0.1609(6) 0.101(4) Uani 1 1 d .
H17A H 0.2445 -0.1470 0.2008 0.152 Uiso 1 1 calc R
H17B H 0.2132 -0.1391 0.1188 0.152 Uiso 1 1 calc R
H17C H 0.1547 -0.0692 0.1579 0.152 Uiso 1 1 calc R
C18 C 0.1920(6) 0.0962(7) 0.0558(4) 0.0496(19) Uani 1 1 d .
H18A H 0.1463 0.1524 0.0622 0.060 Uiso 1 1 calc R
H18B H 0.1539 0.0282 0.0405 0.060 Uiso 1 1 calc R
N21 N 0.3660(5) 0.0934(7) -0.0409(4) 0.0590(19) Uani 1 1 d .
N22 N 0.4177(5) 0.1839(7) -0.0050(4) 0.064(2) Uani 1 1 d .
C23 C 0.4927(7) 0.2023(12) -0.0338(7) 0.088(4) Uani 1 1 d .
C24 C 0.4819(9) 0.1174(13) -0.0853(6) 0.100(5) Uani 1 1 d .
H24 H 0.5230 0.1094 -0.1126 0.120 Uiso 1 1 calc R
C25 C 0.4058(7) 0.0531(10) -0.0881(5) 0.070(3) Uani 1 1 d .
C26 C 0.5633(10) 0.2951(15) -0.0109(10) 0.139(7) Uani 1 1 d .
H26A H 0.5773 0.3087 0.0382 0.208 Uiso 1 1 calc R
H26B H 0.5334 0.3600 -0.0374 0.208 Uiso 1 1 calc R
H26C H 0.6257 0.2777 -0.0185 0.208 Uiso 1 1 calc R
C27 C 0.3728(10) -0.0447(13) -0.1288(5) 0.101(4) Uani 1 1 d .
H27A H 0.4221 -0.0651 -0.1499 0.152 Uiso 1 1 calc R
H27B H 0.3082 -0.0312 -0.1650 0.152 Uiso 1 1 calc R
H27C H 0.3660 -0.1037 -0.0990 0.152 Uiso 1 1 calc R
C28 C 0.2911(6) 0.0433(7) -0.0178(4) 0.0487(19) Uani 1 1 d .
H28A H 0.3233 -0.0063 0.0212 0.058 Uiso 1 1 calc R
H28B H 0.2436 0.0009 -0.0557 0.058 Uiso 1 1 calc R
N31 N 0.1452(5) 0.2984(6) -0.0370(3) 0.0468(15) Uani 1 1 d .
C33 C 0.1875(9) 0.4565(7) 0.0122(6) 0.064(3) Uani 1 1 d .
N32 N 0.2225(6) 0.3518(6) 0.0137(4) 0.0552(17) Uani 1 1 d .
C34 C 0.0946(11) 0.4637(9) -0.0391(7) 0.087(4) Uani 1 1 d .
H34 H 0.0552 0.5275 -0.0513 0.105 Uiso 1 1 calc R
C36 C 0.2450(12) 0.5410(10) 0.0622(8) 0.102(4) Uani 1 1 d .
H36A H 0.3157 0.5207 0.0805 0.153 Uiso 1 1 calc R
H36B H 0.2190 0.5466 0.1001 0.153 Uiso 1 1 calc R
H36C H 0.2379 0.6112 0.0387 0.153 Uiso 1 1 calc R
C35 C 0.0689(7) 0.3648(7) -0.0693(5) 0.058(2) Uani 1 1 d .
C37 C -0.0260(7) 0.3263(10) -0.1274(6) 0.080(3) Uani 1 1 d .
H37A H -0.0094 0.3091 -0.1685 0.120 Uiso 1 1 calc R
H37B H -0.0764 0.3839 -0.1384 0.120 Uiso 1 1 calc R
H37C H -0.0524 0.2614 -0.1124 0.120 Uiso 1 1 calc R
C38 C 0.1603(6) 0.1864(7) -0.0565(4) 0.0489(19) Uani 1 1 d .
H38A H 0.1836 0.1870 -0.0964 0.059 Uiso 1 1 calc R
H38B H 0.0966 0.1457 -0.0697 0.059 Uiso 1 1 calc R
Zn1 Zn -0.05226(7) 0.16925(8) 0.15482(5) 0.0496(3) Uani 1 1 d .
Br2 Br -0.07040(9) 0.17278(10) 0.03362(5) 0.0765(4) Uani 1 1 d .
Br3 Br -0.08454(12) -0.00510(13) 0.19214(7) 0.1110(5) Uani 1 1 d .
Br4 Br -0.15186(10) 0.30864(11) 0.17863(7) 0.0954(5) Uani 1 1 d .
N41 N 0.0973(5) 0.1793(6) 0.2159(3) 0.0512(16) Uani 1 1 d .
N42 N 0.1395(5) 0.1075(5) 0.2696(3) 0.0483(15) Uani 1 1 d .
H42 H 0.1095 0.0491 0.2771 0.058 Uiso 1 1 calc R
C43 C 0.2327(6) 0.1388(8) 0.3093(4) 0.055(2) Uani 1 1 d .
C44 C 0.2538(7) 0.2333(8) 0.2831(5) 0.060(2) Uani 1 1 d .
H44 H 0.3136 0.2743 0.3008 0.072 Uiso 1 1 calc R
C45 C 0.1675(6) 0.2595(7) 0.2232(4) 0.0503(19) Uani 1 1 d .
C46 C 0.1448(9) 0.3531(8) 0.1746(5) 0.073(3) Uani 1 1 d .
H46A H 0.1511 0.3304 0.1309 0.110 Uiso 1 1 calc R
H46B H 0.1919 0.4122 0.1946 0.110 Uiso 1 1 calc R
H46C H 0.0765 0.3784 0.1664 0.110 Uiso 1 1 calc R
C47 C 0.2946(7) 0.0664(9) 0.3701(5) 0.067(2) Uani 1 1 d .
H47A H 0.3125 -0.0012 0.3523 0.101 Uiso 1 1 calc R
H47B H 0.2550 0.0496 0.3993 0.101 Uiso 1 1 calc R
H47C H 0.3556 0.1048 0.3974 0.101 Uiso 1 1 calc R

loop_
_atom_site_aniso_label
_atom_site_aniso_U_11
_atom_site_aniso_U_22
_atom_site_aniso_U_33
_atom_site_aniso_U_23
_atom_site_aniso_U_13
_atom_site_aniso_U_12
Co1 0.0518(7) 0.0666(8) 0.0492(7) 0.0024(5) 0.0120(5) -0.0163(6)
Cl1 0.096(2) 0.111(2) 0.093(2) -0.0105(17) -0.0118(16) -0.0711(19)
N1 0.038(3) 0.046(4) 0.041(3) 0.003(3) 0.014(3) 0.005(3)
N11 0.060(4) 0.068(5) 0.044(4) 0.004(3) 0.021(3) -0.005(4)
N12 0.061(4) 0.068(4) 0.034(3) 0.003(3) 0.020(3) 0.009(4)
C13 0.056(6) 0.138(11) 0.041(5) -0.016(6) 0.014(4) 0.026(6)
C14 0.130(10) 0.082(8) 0.047(6) 0.015(5) 0.040(7) 0.036(7)
C15 0.130(10) 0.062(6) 0.048(5) 0.011(4) 0.052(6) 0.015(6)
C16 0.101(9) 0.149(12) 0.052(6) -0.001(7) 0.020(6) 0.041(9)
C17 0.176(14) 0.068(7) 0.086(8) 0.008(6) 0.078(9) -0.010(8)
C18 0.050(4) 0.049(5) 0.053(4) 0.006(4) 0.023(4) 0.000(4)
N21 0.041(4) 0.088(6) 0.052(4) 0.019(4) 0.021(3) 0.020(4)
N22 0.042(4) 0.089(6) 0.061(5) 0.027(4) 0.017(3) -0.002(4)
C23 0.041(5) 0.121(10) 0.105(9) 0.064(8) 0.029(5) 0.010(6)
C24 0.081(8) 0.163(13) 0.073(7) 0.046(8) 0.046(6) 0.063(9)
C25 0.044(5) 0.114(8) 0.057(5) 0.021(5) 0.024(4) 0.029(5)
C26 0.067(8) 0.182(15) 0.189(16) 0.063(13) 0.072(10) -0.021(9)
C27 0.098(8) 0.156(12) 0.054(6) -0.012(7) 0.032(6) 0.051(8)
C28 0.045(4) 0.053(5) 0.049(4) 0.004(4) 0.017(4) 0.011(4)
N31 0.052(4) 0.048(4) 0.045(3) 0.008(3) 0.023(3) 0.005(3)
C33 0.086(7) 0.036(5) 0.096(7) 0.007(5) 0.063(6) -0.002(5)
N32 0.065(4) 0.052(4) 0.057(4) -0.004(3) 0.032(4) -0.012(4)
C34 0.120(10) 0.059(7) 0.116(9) 0.035(6) 0.083(9) 0.027(7)
C36 0.135(11) 0.062(7) 0.127(11) -0.025(7) 0.067(9) -0.028(7)
C35 0.073(6) 0.053(5) 0.066(5) 0.022(4) 0.046(5) 0.019(5)
C37 0.053(6) 0.094(8) 0.087(7) 0.030(6) 0.015(5) 0.020(5)
C38 0.045(4) 0.055(5) 0.044(4) 0.004(3) 0.012(3) 0.011(4)
Zn1 0.0512(6) 0.0544(6) 0.0423(5) -0.0014(4) 0.0152(4) 0.0020(4)
Br2 0.0853(8) 0.0968(8) 0.0515(6) 0.0019(5) 0.0288(5) -0.0011(6)
Br3 0.1214(12) 0.1035(11) 0.0935(9) 0.0067(7) 0.0186(8) -0.0211(8)
Br4 0.1005(9) 0.0897(9) 0.0985(9) -0.0153(6) 0.0377(7) 0.0292(7)
N41 0.047(4) 0.058(4) 0.047(4) 0.002(3) 0.016(3) 0.004(3)
N42 0.045(4) 0.050(4) 0.053(4) 0.011(3) 0.020(3) 0.003(3)
C43 0.047(5) 0.066(6) 0.052(5) -0.023(4) 0.016(4) -0.008(4)
C44 0.049(5) 0.065(6) 0.073(6) -0.012(5) 0.031(5) -0.007(4)
C45 0.061(5) 0.050(5) 0.051(4) -0.011(4) 0.034(4) -0.013(4)
C46 0.099(8) 0.068(6) 0.063(6) -0.006(5) 0.039(6) -0.008(6)
C47 0.050(5) 0.087(7) 0.053(5) 0.002(5) 0.004(4) 0.015(5)

loop_
_atom_type_symbol
_atom_type_description
_atom_type_scat_dispersion_real
_atom_type_scat_dispersion_imag
_atom_type_scat_source
C C 0.0033 0.0016 'International Tables Vol C Tables 4.2.6.8 and 6.1.1.4'
H H 0.0000 0.0000 'International Tables Vol C Tables 4.2.6.8 and 6.1.1.4'
N N 0.0061 0.0033 'International Tables Vol C Tables 4.2.6.8 and 6.1.1.4'
Co Co 0.3494 0.9721 'International Tables Vol C Tables 4.2.6.8 and 6.1.1.4'
Zn Zn 0.2839 1.4301 'International Tables Vol C Tables 4.2.6.8 and 6.1.1.4'
Br Br -0.2901 2.4595 'International Tables Vol C Tables 4.2.6.8 and 6.1.1.4'
Cl Cl 0.1484 0.1585 'International Tables Vol C Tables 4.2.6.8 and 6.1.1.4'

loop_
_geom_angle_atom_site_label_1
_geom_angle_atom_site_label_2
_geom_angle_atom_site_label_3
_geom_angle
N12 Co1 N32 116.0(3)
N12 Co1 N22 110.3(3)
N32 Co1 N22 116.8(3)
N12 Co1 N1 76.5(3)
N32 Co1 N1 75.9(2)
N22 Co1 N1 75.6(3)
N12 Co1 Cl1 105.0(2)
N32 Co1 Cl1 103.7(2)
N22 Co1 Cl1 103.2(2)
N1 Co1 Cl1 178.37(18)
C18 N1 C28 112.9(6)
C18 N1 C38 111.0(6)
C28 N1 C38 111.6(6)
C18 N1 Co1 104.9(5)
C28 N1 Co1 107.9(4)
C38 N1 Co1 108.0(5)
C15 N11 N12 111.0(8)
C15 N11 C18 131.4(8)
N12 N11 C18 117.6(6)
C13 N12 N11 105.1(8)
C13 N12 Co1 137.4(8)
N11 N12 Co1 114.9(5)
N12 C13 C14 109.1(10)
N12 C13 C16 123.0(12)
C14 C13 C16 127.8(11)
C15 C14 C13 107.0(9)
C15 C14 H14 126.5
C13 C14 H14 126.5
C14 C15 N11 107.8(10)
C14 C15 C17 131.3(10)
N11 C15 C17 120.8(11)
C13 C16 H16A 109.5
C13 C16 H16B 109.5
H16A C16 H16B 109.5
C13 C16 H16C 109.5
H16A C16 H16C 109.5
H16B C16 H16C 109.5
C15 C17 H17A 109.5
C15 C17 H17B 109.5
H17A C17 H17B 109.5
C15 C17 H17C 109.5
H17A C17 H17C 109.5
H17B C17 H17C 109.5
N11 C18 N1 105.9(6)
N11 C18 H18A 110.6
N1 C18 H18A 110.6
N11 C18 H18B 110.6
N1 C18 H18B 110.6
H18A C18 H18B 108.7
C25 N21 N22 113.1(8)
C25 N21 C28 127.5(9)
N22 N21 C28 118.4(7)
N21 N22 C23 103.9(9)
N21 N22 Co1 116.1(5)
C23 N22 Co1 139.2(9)
N22 C23 C24 106.8(10)
N22 C23 C26 121.2(14)
C24 C23 C26 132.0(12)
C25 C24 C23 109.6(10)
C25 C24 H24 125.2
C23 C24 H24 125.2
C24 C25 N21 106.5(11)
C24 C25 C27 128.0(11)
N21 C25 C27 125.4(10)
C23 C26 H26A 109.5
C23 C26 H26B 109.5
H26A C26 H26B 109.5
C23 C26 H26C 109.5
H26A C26 H26C 109.5
H26B C26 H26C 109.5
C25 C27 H27A 109.5
C25 C27 H27B 109.5
H27A C27 H27B 109.5
C25 C27 H27C 109.5
H27A C27 H27C 109.5
H27B C27 H27C 109.5
N21 C28 N1 107.5(7)
N21 C28 H28A 110.2
N1 C28 H28A 110.2
N21 C28 H28B 110.2
N1 C28 H28B 110.2
H28A C28 H28B 108.5
C35 N31 N32 112.5(7)
C35 N31 C38 127.2(8)
N32 N31 C38 119.6(6)
N32 C33 C34 108.7(9)
N32 C33 C36 121.9(11)
C34 C33 C36 129.4(11)
C33 N32 N31 103.8(8)
C33 N32 Co1 139.3(7)
N31 N32 Co1 116.7(5)
C35 C34 C33 109.2(9)
C35 C34 H34 125.4
C33 C34 H34 125.4
C33 C36 H36A 109.5
C33 C36 H36B 109.5
H36A C36 H36B 109.5
C33 C36 H36C 109.5
H36A C36 H36C 109.5
H36B C36 H36C 109.5
N31 C35 C34 105.8(10)
N31 C35 C37 122.9(9)
C34 C35 C37 131.2(10)
C35 C37 H37A 109.5
C35 C37 H37B 109.5
H37A C37 H37B 109.5
C35 C37 H37C 109.5
H37A C37 H37C 109.5
H37B C37 H37C 109.5
N31 C38 N1 108.4(6)
N31 C38 H38A 110.0
N1 C38 H38A 110.0
N31 C38 H38B 110.0
N1 C38 H38B 110.0
H38A C38 H38B 108.4
N41 Zn1 Br3 97.5(2)
N41 Zn1 Br4 113.1(2)
Br3 Zn1 Br4 112.76(7)
N41 Zn1 Br2 110.34(19)
Br3 Zn1 Br2 112.77(6)
Br4 Zn1 Br2 109.95(6)
C45 N41 N42 105.8(7)
C45 N41 Zn1 131.7(6)
N42 N41 Zn1 121.4(5)
C43 N42 N41 111.5(7)
C43 N42 H42 124.2
N41 N42 H42 124.2
N42 C43 C44 108.0(8)
N42 C43 C47 119.6(8)
C44 C43 C47 132.4(8)
C43 C44 C45 106.9(8)
C43 C44 H44 126.6
C45 C44 H44 126.6
N41 C45 C44 107.7(7)
N41 C45 C46 120.1(8)
C44 C45 C46 132.1(8)
C45 C46 H46A 109.5
C45 C46 H46B 109.5
H46A C46 H46B 109.5
C45 C46 H46C 109.5
H46A C46 H46C 109.5
H46B C46 H46C 109.5
C43 C47 H47A 109.5
C43 C47 H47B 109.5
H47A C47 H47B 109.5
C43 C47 H47C 109.5
H47A C47 H47C 109.5
H47B C47 H47C 109.5

loop_
_geom_bond_atom_site_label_1
_geom_bond_atom_site_label_2
_geom_bond_distance
Co1 N12 2.057(7)
Co1 N32 2.058(8)
Co1 N22 2.078(9)
Co1 N1 2.266(6)
Co1 Cl1 2.272(3)
N1 C18 1.462(9)
N1 C28 1.473(9)
N1 C38 1.476(9)
N11 C15 1.347(11)
N11 N12 1.362(10)
N11 C18 1.453(10)
N12 C13 1.345(12)
C13 C14 1.402(17)
C13 C16 1.456(17)
C14 C15 1.328(16)
C14 H14 0.9300
C15 C17 1.539(17)
C16 H16A 0.9600
C16 H16B 0.9600
C16 H16C 0.9600
C17 H17A 0.9600
C17 H17B 0.9600
C17 H17C 0.9600
C18 H18A 0.9700
C18 H18B 0.9700
N21 C25 1.352(11)
N21 N22 1.373(11)
N21 C28 1.422(10)
N22 C23 1.383(12)
C23 C24 1.435(19)
C23 C26 1.46(2)
C24 C25 1.302(17)
C24 H24 0.9300
C25 C27 1.423(18)
C26 H26A 0.9600
C26 H26B 0.9600
C26 H26C 0.9600
C27 H27A 0.9600
C27 H27B 0.9600
C27 H27C 0.9600
C28 H28A 0.9700
C28 H28B 0.9700
N31 C35 1.314(11)
N31 N32 1.368(10)
N31 C38 1.445(11)
C33 N32 1.352(11)
C33 C34 1.357(16)
C33 C36 1.467(16)
C34 C35 1.334(15)
C34 H34 0.9300
C36 H36A 0.9600
C36 H36B 0.9600
C36 H36C 0.9600
C35 C37 1.510(14)
C37 H37A 0.9600
C37 H37B 0.9600
C37 H37C 0.9600
C38 H38A 0.9700
C38 H38B 0.9700
Zn1 N41 2.032(7)
Zn1 Br3 2.3331(17)
Zn1 Br4 2.3384(14)
Zn1 Br2 2.3813(13)
N41 C45 1.349(10)
N41 N42 1.357(9)
N42 C43 1.327(10)
N42 H42 0.8600
C43 C44 1.334(13)
C43 C47 1.516(13)
C44 C45 1.421(13)
C44 H44 0.9300
C45 C46 1.461(13)
C46 H46A 0.9600
C46 H46B 0.9600
C46 H46C 0.9600
C47 H47A 0.9600
C47 H47B 0.9600
C47 H47C 0.9600

loop_
_geom_hbond_atom_site_label_D
_geom_hbond_atom_site_label_H
_geom_hbond_atom_site_label_A
_geom_hbond_distance_DH
_geom_hbond_distance_HA
_geom_hbond_distance_DA
_geom_hbond_angle_DHA
_geom_hbond_site_symmetry_A
C16 H16A Cl1 0.96 2.69 3.528(14) 146.2 .
C26 H26A Cl1 0.96 2.70 3.448(18) 135.1 .
C36 H36A Cl1 0.96 2.55 3.458(17) 157.7 .
C14 H14 Cl1 0.93 2.68 3.600(11) 169.1 2_645
C18 H18A Br2 0.97 2.89 3.657(8) 136.5 .
C18 H18B Br2 0.97 2.88 3.821(9) 163.6 3
C27 H27B Br3 0.96 3.01 3.831(12) 143.8 3
C28 H28B Br3 0.97 2.89 3.739(8) 147.0 3
C38 H38A Br3 0.97 2.94 3.385(8) 109.0 3
N42 H42 Br4 0.86 3.04 3.745(6) 141.2 2_545
C46 H46C Br3 0.96 3.16 3.537(10) 105.2 2
C47 H47A Br4 0.96 3.12 3.644(11) 116.0 2_545

loop_
_geom_torsion_atom_site_label_1
_geom_torsion_atom_site_label_2
_geom_torsion_atom_site_label_3
_geom_torsion_atom_site_label_4
_geom_torsion
N12 Co1 N1 C18 30.5(4)
N32 Co1 N1 C18 -91.2(5)
N22 Co1 N1 C18 145.9(5)
Cl1 Co1 N1 C18 -169(7)
N12 Co1 N1 C28 -90.2(5)
N32 Co1 N1 C28 148.2(5)
N22 Co1 N1 C28 25.2(5)
Cl1 Co1 N1 C28 70(7)
N12 Co1 N1 C38 149.0(5)
N32 Co1 N1 C38 27.4(5)
N22 Co1 N1 C38 -95.6(5)
Cl1 Co1 N1 C38 -51(7)
C15 N11 N12 C13 -0.6(9)
C18 N11 N12 C13 177.4(7)
C15 N11 N12 Co1 164.5(6)
C18 N11 N12 Co1 -17.5(8)
N32 Co1 N12 C13 -142.9(9)
N22 Co1 N12 C13 81.5(10)
N1 Co1 N12 C13 150.4(10)
Cl1 Co1 N12 C13 -29.1(10)
N32 Co1 N12 N11 58.6(6)
N22 Co1 N12 N11 -77.0(6)
N1 Co1 N12 N11 -8.1(5)
Cl1 Co1 N12 N11 172.4(5)
N11 N12 C13 C14 0.3(10)
Co1 N12 C13 C14 -159.6(7)
N11 N12 C13 C16 -176.5(9)
Co1 N12 C13 C16 23.6(15)
N12 C13 C14 C15 0.1(11)
C16 C13 C14 C15 176.7(10)
C13 C14 C15 N11 -0.4(11)
C13 C14 C15 C17 -176.6(11)
N12 N11 C15 C14 0.6(10)
C18 N11 C15 C14 -177.0(9)
N12 N11 C15 C17 177.3(8)
C18 N11 C15 C17 -0.4(14)
C15 N11 C18 N1 -137.8(9)
N12 N11 C18 N1 44.7(9)
C28 N1 C18 N11 71.5(8)
C38 N1 C18 N11 -162.3(6)
Co1 N1 C18 N11 -45.8(6)
C25 N21 N22 C23 2.0(9)
C28 N21 N22 C23 172.0(7)
C25 N21 N22 Co1 173.8(6)
C28 N21 N22 Co1 -16.2(9)
N12 Co1 N22 N21 63.3(6)
N32 Co1 N22 N21 -71.8(6)
N1 Co1 N22 N21 -6.1(5)
Cl1 Co1 N22 N21 175.1(5)
N12 Co1 N22 C23 -128.9(9)
N32 Co1 N22 C23 95.9(9)
N1 Co1 N22 C23 161.7(10)
Cl1 Co1 N22 C23 -17.1(10)
N21 N22 C23 C24 -1.5(9)
Co1 N22 C23 C24 -170.2(7)
N21 N22 C23 C26 178.1(11)
Co1 N22 C23 C26 9.3(16)
N22 C23 C24 C25 0.6(12)
C26 C23 C24 C25 -178.9(13)
C23 C24 C25 N21 0.6(12)
C23 C24 C25 C27 -175.9(10)
N22 N21 C25 C24 -1.7(11)
C28 N21 C25 C24 -170.6(8)
N22 N21 C25 C27 175.0(9)
C28 N21 C25 C27 6.1(14)
C25 N21 C28 N1 -153.3(7)
N22 N21 C28 N1 38.3(9)
C18 N1 C28 N21 -154.9(6)
C38 N1 C28 N21 79.2(8)
Co1 N1 C28 N21 -39.4(7)
C34 C33 N32 N31 -1.8(9)
C36 C33 N32 N31 176.1(8)
C34 C33 N32 Co1 171.6(7)
C36 C33 N32 Co1 -10.5(14)
C35 N31 N32 C33 1.7(8)
C38 N31 N32 C33 172.7(7)
C35 N31 N32 Co1 -173.5(5)
C38 N31 N32 Co1 -2.4(8)
N12 Co1 N32 C33 106.0(9)
N22 Co1 N32 C33 -121.4(9)
N1 Co1 N32 C33 173.1(9)
Cl1 Co1 N32 C33 -8.6(9)
N12 Co1 N32 N31 -81.2(6)
N22 Co1 N32 N31 51.4(6)
N1 Co1 N32 N31 -14.2(5)
Cl1 Co1 N32 N31 164.2(5)
N32 C33 C34 C35 1.4(11)
C36 C33 C34 C35 -176.3(10)
N32 N31 C35 C34 -0.9(9)
C38 N31 C35 C34 -171.1(8)
N32 N31 C35 C37 -179.9(8)
C38 N31 C35 C37 9.8(12)
C33 C34 C35 N31 -0.3(10)
C33 C34 C35 C37 178.6(9)
C35 N31 C38 N1 -163.4(7)
N32 N31 C38 N1 27.0(9)
C18 N1 C38 N31 79.2(8)
C28 N1 C38 N31 -153.8(6)
Co1 N1 C38 N31 -35.3(7)
Br3 Zn1 N41 C45 -179.2(7)
Br4 Zn1 N41 C45 -60.5(7)
Br2 Zn1 N41 C45 63.1(7)
Br3 Zn1 N41 N42 -12.9(6)
Br4 Zn1 N41 N42 105.8(5)
Br2 Zn1 N41 N42 -130.6(5)
C45 N41 N42 C43 -0.7(8)
Zn1 N41 N42 C43 -170.2(5)
N41 N42 C43 C44 0.9(9)
N41 N42 C43 C47 -177.1(7)
N42 C43 C44 C45 -0.7(9)
C47 C43 C44 C45 177.0(9)
N42 N41 C45 C44 0.3(8)
Zn1 N41 C45 C44 168.2(6)
N42 N41 C45 C46 -177.9(7)
Zn1 N41 C45 C46 -10.1(12)
C43 C44 C45 N41 0.2(9)
C43 C44 C45 C46 178.2(9)
